data_4322268
loop_
_publ_author_name
'Dirk Pfeiffer'
'Bhekumusa J. Ximba'
'Louise M. Liable-Sands'
'Arnold L. Rheingold'
'Mary Jane Heeg'
'David M. Coleman'
'H. Bernhard Schlegel'
'Thomas F. Kuech'
'Charles H. Winter'

_publ_contact_author
;
     Dr. C. H. Winter
     Department of Chemistry
     Wayne State University
     Detroit, MI 48202
     USA
;
_publ_contact_author_email cwinter@sun.science.wayne.edu
_publ_contact_author_fax '+313 577 2099'
_publ_contact_author_phone '+313 577 5224'
_publ_section_title
;
 Synthesis, Structure, and Molecular Orbital Studies of Yttrium, Erbium,
 and Lutetium Complexes Bearing \h2-Pyrazolato Ligands: Development of a
 New Class of Precursors for Doping Semiconductors
;
_journal_name_full 'Inorganic Chemistry'
_journal_page_first 4539
_journal_page_last 4548
_journal_paper_doi 10.1021/ic990319o
_journal_volume 38
_journal_year 1999
_chemical_formula_sum 'C51 H83 Er N8'
_chemical_formula_weight 975.51
_chemical_name_systematic
;
 ?
;
_space_group_IT_number 61
_symmetry_cell_setting orthorhombic
_symmetry_space_group_name_Hall '-P 2ac 2ab'
_symmetry_space_group_name_H-M 'P b c a'
_atom_sites_solution_hydrogens geom
_atom_sites_solution_primary direct
_atom_sites_solution_secondary difmap
_audit_creation_method SHELXL
_cell_angle_alpha 90.00
_cell_angle_beta 90.00
_cell_angle_gamma 90.00
_cell_formula_units_Z 8
_cell_length_a 19.0270(6)
_cell_length_b 21.5576(8)
_cell_length_c 26.6172(9)
_cell_measurement_temperature 219(2)
_cell_measurement_theta_max 28.0
_cell_measurement_theta_min 2.0
_cell_volume 10917.7(6)
_computing_cell_refinement 'Siemens SAINT'
_computing_data_collection 'Siemens SMART'
_computing_data_reduction 'Siemens SAINT'
_computing_molecular_graphics 'Siemens SHELXTL'
_computing_publication_material 'Siemens SHELXTL'
_computing_structure_refinement 'SHELXL-93 (Sheldrick, 1993)'
_computing_structure_solution 'SHELXS-86 (Sheldrick, 1990)'
_diffrn_ambient_temperature 219(2)
_diffrn_measurement_method 'omega/phi scans'
_diffrn_radiation_monochromator graphite
_diffrn_radiation_source 'fine-focus sealed tube'
_diffrn_radiation_type MoK\a
_diffrn_radiation_wavelength 0.71073
_diffrn_reflns_av_R_equivalents 0.0405
_diffrn_reflns_av_sigmaI/netI 0.0213
_diffrn_reflns_limit_h_max 21
_diffrn_reflns_limit_h_min -20
_diffrn_reflns_limit_k_max 23
_diffrn_reflns_limit_k_min -24
_diffrn_reflns_limit_l_max 29
_diffrn_reflns_limit_l_min -29
_diffrn_reflns_number 40164
_diffrn_reflns_theta_max 23.38
_diffrn_reflns_theta_min 1.53
_exptl_absorpt_coefficient_mu 1.575
_exptl_absorpt_correction_type none
_exptl_crystal_density_diffrn 1.187
_exptl_crystal_F_000 4104
_exptl_crystal_size_max 0.40
_exptl_crystal_size_mid 0.30
_exptl_crystal_size_min 0.20
_refine_diff_density_max 0.838
_refine_diff_density_min -0.494
_refine_diff_density_rms 0.071
_refine_ls_extinction_method none
_refine_ls_goodness_of_fit_all 2.169
_refine_ls_goodness_of_fit_obs 2.173
_refine_ls_matrix_type full
_refine_ls_number_parameters 597
_refine_ls_number_reflns 7814
_refine_ls_number_restraints 0
_refine_ls_restrained_S_all 2.219
_refine_ls_restrained_S_obs 2.173
_refine_ls_R_factor_all 0.0433
_refine_ls_R_factor_obs 0.0309
_refine_ls_shift/esd_max 0.123
_refine_ls_shift/esd_mean 0.004
_refine_ls_structure_factor_coef Fsqd
_refine_ls_weighting_details 'w=1/[\s^2^(Fo^2^)+(0.0300P)^2^+0.0000P] where P=(Fo^2^+2Fc^2^)/3'
_refine_ls_weighting_scheme calc
_refine_ls_wR_factor_all 0.1002
_refine_ls_wR_factor_obs 0.0881
_reflns_number_observed 6447
_reflns_number_total 7861
_reflns_observed_criterion >2sigma(I)
_cod_data_source_file ic990319o_4.cif
_cod_data_source_block win33
_cod_depositor_comments
;
The following automatic conversions were performed:

'_refine_ls_weighting_scheme' value 'calc
w=1/[\s^2^(Fo^2^)+(0.0300P)^2^+0.0000P] where P=(Fo^2^+2Fc^2^)/3' was
changed to 'calc'. New tag '_refine_ls_weighting_details' was
created. The value of the new tag was set to
'w=1/[\s^2^(Fo^2^)+(0.0300P)^2^+0.0000P] where P=(Fo^2^+2Fc^2^)/3'.

Automatic conversion script
Id: cif_fix_values 3143 2015-03-26 13:38:13Z robertas 
;
_cod_database_code 4322268

loop_
_symmetry_equiv_pos_as_xyz
'x, y, z'
'-x+1/2, -y, z+1/2'
'-x, y+1/2, -z+1/2'
'x+1/2, -y+1/2, -z'
'-x, -y, -z'
'x-1/2, y, -z-1/2'
'x, -y-1/2, z-1/2'
'-x-1/2, y-1/2, z'

loop_
_atom_site_aniso_label
_atom_site_aniso_U_11
_atom_site_aniso_U_22
_atom_site_aniso_U_33
_atom_site_aniso_U_23
_atom_site_aniso_U_13
_atom_site_aniso_U_12
Er 0.02493(14) 0.03172(13) 0.02632(13) -0.00058(8) 0.00005(7) -0.00169(6)
N1 0.030(2) 0.044(2) 0.039(2) 0.000(2) 0.002(2) -0.002(2)
N2 0.029(2) 0.041(2) 0.038(2) 0.0010(15) -0.0058(15) -0.0006(15)
N3 0.034(2) 0.039(2) 0.035(2) 0.0000(15) 0.0021(15) 0.001(2)
N4 0.027(2) 0.040(2) 0.037(2) -0.0006(15) 0.000(2) 0.0013(15)
N5 0.033(2) 0.038(2) 0.035(2) -0.0020(14) 0.0013(14) -0.0006(15)
N6 0.033(2) 0.038(2) 0.033(2) -0.0026(15) 0.0002(14) -0.0026(15)
N7 0.034(2) 0.037(2) 0.034(2) -0.0028(15) -0.0023(14) -0.0002(15)
N8 0.035(2) 0.039(2) 0.031(2) 0.0003(14) -0.0007(14) -0.0004(14)
C1 0.039(3) 0.036(2) 0.063(3) -0.005(2) 0.000(2) 0.001(2)
C2 0.030(2) 0.053(3) 0.055(3) -0.002(2) 0.001(2) -0.003(2)
C3 0.035(2) 0.052(3) 0.038(2) 0.001(2) 0.003(2) 0.007(2)
C4 0.042(3) 0.036(2) 0.056(3) -0.009(2) 0.004(2) 0.001(2)
C5 0.033(2) 0.044(2) 0.052(3) -0.002(2) 0.007(2) -0.005(2)
C6 0.042(3) 0.058(3) 0.070(3) -0.007(3) -0.002(2) 0.009(2)
C7 0.074(4) 0.105(5) 0.133(6) -0.039(4) -0.053(4) 0.037(4)
C8 0.061(4) 0.066(3) 0.091(4) -0.016(3) 0.000(3) 0.025(3)
C9 0.056(4) 0.103(5) 0.142(6) -0.006(4) 0.052(4) 0.008(3)
C10 0.039(3) 0.041(2) 0.058(3) -0.008(2) -0.008(2) 0.000(2)
C11 0.033(2) 0.058(3) 0.063(3) -0.013(2) -0.011(2) 0.004(2)
C12 0.042(3) 0.061(3) 0.037(2) -0.001(2) -0.010(2) 0.015(2)
C13 0.057(3) 0.041(2) 0.064(3) 0.007(2) -0.004(3) 0.012(2)
C14 0.035(2) 0.047(3) 0.055(3) 0.013(2) -0.005(2) -0.002(2)
C15 0.044(3) 0.069(3) 0.080(4) 0.003(3) -0.002(3) 0.026(3)
C16 0.069(5) 0.192(10) 0.548(22) -0.255(13) -0.074(9) 0.069(6)
C17 0.074(5) 0.227(10) 0.114(6) 0.069(6) 0.011(4) 0.079(6)
C18 0.065(4) 0.138(6) 0.115(6) 0.020(5) 0.027(4) 0.040(4)
C19 0.040(3) 0.044(2) 0.037(3) -0.002(2) 0.001(2) 0.002(2)
C20 0.054(3) 0.054(3) 0.027(2) 0.001(2) 0.001(2) 0.003(2)
C21 0.043(2) 0.043(2) 0.028(2) 0.005(2) -0.005(2) 0.003(2)
C22 0.056(3) 0.062(3) 0.039(3) -0.003(2) 0.014(2) 0.009(2)
C23 0.092(11) 0.221(20) 0.043(5) 0.030(8) 0.019(6) 0.114(12)
C24 0.099(7) 0.059(5) 0.084(7) -0.028(5) 0.031(5) 0.010(5)
C25 0.055(5) 0.078(5) 0.069(6) -0.001(4) 0.027(5) 0.005(4)
C23' 0.193(43) 0.222(50) 0.198(43) 0.078(36) 0.153(38) 0.167(40)
C24' 0.198(41) 0.257(47) 0.066(18) -0.024(25) 0.001(21) 0.184(38)
C25' 0.057(18) 0.239(41) 0.320(58) -0.223(43) -0.028(27) 0.061(25)
C26 0.059(3) 0.058(3) 0.040(2) 0.008(2) -0.006(2) 0.013(2)
C27 0.057(10) 0.104(11) 0.070(7) 0.009(7) -0.007(7) 0.049(8)
C28 0.061(7) 0.087(7) 0.073(7) -0.021(6) -0.025(5) 0.016(5)
C29 0.113(9) 0.062(6) 0.126(10) 0.046(7) -0.025(8) 0.001(6)
C27' 0.024(9) 0.205(30) 0.157(28) 0.122(23) 0.004(12) 0.012(14)
C28' 0.089(14) 0.130(16) 0.088(12) -0.001(12) -0.044(11) 0.064(12)
C29' 0.133(18) 0.083(12) 0.137(16) -0.036(12) -0.071(15) 0.074(12)
C30 0.026(2) 0.043(2) 0.040(2) -0.012(2) -0.002(2) 0.006(2)
C31 0.034(2) 0.042(2) 0.052(3) -0.010(2) -0.007(2) -0.005(2)
C32 0.028(2) 0.031(2) 0.049(3) -0.005(2) 0.004(2) 0.003(2)
C33 0.046(3) 0.060(3) 0.038(2) -0.009(2) -0.005(2) 0.000(2)
C34 0.060(3) 0.134(5) 0.040(3) -0.011(3) 0.010(2) 0.000(4)
C35 0.072(4) 0.115(5) 0.046(3) -0.025(3) -0.012(3) -0.012(3)
C36 0.139(6) 0.073(4) 0.044(3) 0.005(3) -0.019(3) 0.013(4)
C37 0.044(3) 0.038(2) 0.051(3) 0.006(2) 0.007(2) -0.006(2)
C38 0.093(4) 0.060(3) 0.056(3) 0.003(2) 0.030(3) -0.009(3)
C39 0.074(4) 0.068(3) 0.077(4) 0.020(3) 0.002(3) 0.008(3)
C40 0.072(4) 0.078(4) 0.087(4) 0.010(3) 0.013(3) -0.037(3)
C41 0.029(2) 0.037(2) 0.043(2) 0.001(2) -0.002(2) -0.003(2)
C42 0.035(2) 0.043(2) 0.044(2) 0.002(2) 0.005(2) -0.010(2)
C43 0.027(2) 0.040(2) 0.038(2) 0.003(2) 0.004(2) 0.000(2)
C44 0.048(3) 0.048(2) 0.045(3) 0.001(2) -0.006(2) -0.012(2)
C45 0.089(5) 0.169(7) 0.094(5) -0.086(5) -0.012(4) 0.027(5)
C46 0.140(6) 0.092(4) 0.066(4) 0.009(3) -0.049(4) -0.032(4)
C47 0.099(5) 0.111(5) 0.074(4) -0.009(3) -0.013(3) -0.060(4)
C48 0.040(3) 0.057(3) 0.039(2) -0.001(2) 0.009(2) -0.006(2)
C49 0.351(15) 0.136(7) 0.047(4) -0.008(4) 0.059(6) 0.098(8)
C50 0.083(5) 0.296(13) 0.057(4) -0.005(6) -0.021(4) 0.044(7)
C51 0.174(8) 0.313(13) 0.042(4) 0.016(5) 0.013(4) -0.151(9)

loop_
_atom_site_label
_atom_site_type_symbol
_atom_site_fract_x
_atom_site_fract_y
_atom_site_fract_z
_atom_site_U_iso_or_equiv
_atom_site_thermal_displace_type
_atom_site_occupancy
_atom_site_calc_flag
_atom_site_refinement_flags
_atom_site_disorder_group
Er Er 0.605708(8) 0.232023(7) 0.624706(6) 0.02766(9) Uani 1 d . .
N1 N 0.7134(2) 0.17454(15) 0.59894(12) 0.0379(8) Uani 1 d . .
N2 N 0.4984(2) 0.29387(15) 0.60729(12) 0.0362(7) Uani 1 d . .
N3 N 0.6378(2) 0.20771(15) 0.70662(11) 0.0359(8) Uani 1 d . .
N4 N 0.5792(2) 0.2461(2) 0.70941(12) 0.0346(8) Uani 1 d . .
N5 N 0.5388(2) 0.14231(14) 0.61874(11) 0.0351(8) Uani 1 d . .
N6 N 0.5480(2) 0.16286(14) 0.56946(11) 0.0347(7) Uani 1 d . .
N7 N 0.6611(2) 0.30838(14) 0.57248(11) 0.0350(7) Uani 1 d . .
N8 N 0.6699(2) 0.32348(14) 0.62322(10) 0.0348(8) Uani 1 d . .
C1 C 0.7758(2) 0.2035(2) 0.5993(2) 0.0459(10) Uani 1 d . .
H1A H 0.7767(2) 0.2465(2) 0.6049(2) 0.055 Uiso 1 calc R .
C2 C 0.8387(2) 0.1733(2) 0.5918(2) 0.0459(11) Uani 1 d . .
H2A H 0.8809(2) 0.1961(2) 0.5925(2) 0.055 Uiso 1 calc R .
C3 C 0.8408(2) 0.1096(2) 0.58320(15) 0.0418(10) Uani 1 d . .
C4 C 0.7761(2) 0.0802(2) 0.5824(2) 0.0448(10) Uani 1 d . .
H4A H 0.7739(2) 0.0372(2) 0.5765(2) 0.054 Uiso 1 calc R .
C5 C 0.7143(2) 0.1134(2) 0.5903(2) 0.0429(10) Uani 1 d . .
H5A H 0.6713(2) 0.0919(2) 0.5894(2) 0.052 Uiso 1 calc R .
C6 C 0.9109(2) 0.0760(2) 0.5763(2) 0.0566(12) Uani 1 d . .
C7 C 0.9512(3) 0.0776(3) 0.6260(2) 0.104(2) Uani 1 d . .
H7A H 0.9960(3) 0.0566(3) 0.6220(2) 0.156 Uiso 1 calc R .
H7B H 0.9239(3) 0.0569(3) 0.6518(2) 0.156 Uiso 1 calc R .
H7C H 0.9593(3) 0.1204(3) 0.6358(2) 0.156 Uiso 1 calc R .
C8 C 0.9013(3) 0.0084(3) 0.5603(2) 0.073(2) Uani 1 d . .
H8A H 0.9469(3) -0.0110(3) 0.5563(2) 0.109 Uiso 1 calc R .
H8B H 0.8761(3) 0.0069(3) 0.5286(2) 0.109 Uiso 1 calc R .
H8C H 0.8747(3) -0.0136(3) 0.5857(2) 0.109 Uiso 1 calc R .
C9 C 0.9527(3) 0.1092(3) 0.5351(3) 0.100(2) Uani 1 d . .
H9A H 0.9975(3) 0.0885(3) 0.5304(3) 0.151 Uiso 1 calc R .
H9B H 0.9607(3) 0.1519(3) 0.5449(3) 0.151 Uiso 1 calc R .
H9C H 0.9263(3) 0.1081(3) 0.5039(3) 0.151 Uiso 1 calc R .
C10 C 0.4349(2) 0.2676(2) 0.6067(2) 0.0460(11) Uani 1 d . .
H10A H 0.4328(2) 0.2241(2) 0.6049(2) 0.055 Uiso 1 calc R .
C11 C 0.3718(2) 0.2999(2) 0.6086(2) 0.0515(12) Uani 1 d . .
H11A H 0.3290(2) 0.2781(2) 0.6092(2) 0.062 Uiso 1 calc R .
C12 C 0.3721(2) 0.3634(2) 0.6097(2) 0.0466(11) Uani 1 d . .
C13 C 0.4381(3) 0.3916(2) 0.6089(2) 0.0541(12) Uani 1 d . .
H13A H 0.4417(3) 0.4351(2) 0.6093(2) 0.065 Uiso 1 calc R .
C14 C 0.4984(2) 0.3557(2) 0.6074(2) 0.0456(11) Uani 1 d . .
H14A H 0.5419(2) 0.3762(2) 0.6064(2) 0.055 Uiso 1 calc R .
C15 C 0.3046(3) 0.4015(2) 0.6127(2) 0.0642(14) Uani 1 d . .
C16 C 0.3132(4) 0.4558(5) 0.6446(5) 0.270(8) Uani 1 d . .
H16A H 0.2695(4) 0.4789(5) 0.6457(5) 0.405 Uiso 1 calc R .
H16B H 0.3501(4) 0.4820(5) 0.6311(5) 0.405 Uiso 1 calc R .
H16C H 0.3258(4) 0.4427(5) 0.6783(5) 0.405 Uiso 1 calc R .
C17 C 0.2820(3) 0.4181(4) 0.5588(3) 0.138(4) Uani 1 d . .
H17A H 0.2770(3) 0.3804(4) 0.5393(3) 0.207 Uiso 1 calc R .
H17B H 0.3173(3) 0.4444(4) 0.5435(3) 0.207 Uiso 1 calc R .
H17C H 0.2374(3) 0.4398(4) 0.5597(3) 0.207 Uiso 1 calc R .
C18 C 0.2430(3) 0.3625(4) 0.6323(2) 0.106(2) Uani 1 d . .
H18A H 0.2371(3) 0.3262(4) 0.6111(2) 0.159 Uiso 1 calc R .
H18B H 0.2003(3) 0.3871(4) 0.6317(2) 0.159 Uiso 1 calc R .
H18C H 0.2527(3) 0.3494(4) 0.6664(2) 0.159 Uiso 1 calc R .
C19 C 0.5639(2) 0.2548(2) 0.7581(2) 0.0403(10) Uani 1 d . .
C20 C 0.6111(2) 0.2225(2) 0.7878(2) 0.0451(12) Uani 1 d . .
H20A H 0.6119(2) 0.2205(2) 0.8231(2) 0.054 Uiso 1 calc R .
C21 C 0.6577(2) 0.1932(2) 0.75414(14) 0.0383(10) Uani 1 d . .
C22 C 0.5037(3) 0.2946(2) 0.7762(2) 0.0526(12) Uani 1 d . .
C23 C 0.4613(7) 0.3219(9) 0.7365(4) 0.119(8) Uani 0.70 d P 1
H23A H 0.4241(7) 0.3466(9) 0.7512(4) 0.178 Uiso 0.70 calc PR 1
H23B H 0.4410(7) 0.2892(9) 0.7161(4) 0.178 Uiso 0.70 calc PR 1
H23C H 0.4907(7) 0.3481(9) 0.7156(4) 0.178 Uiso 0.70 calc PR 1
C24 C 0.5352(5) 0.3471(4) 0.8091(4) 0.081(3) Uani 0.70 d P 1
H24A H 0.5635(5) 0.3292(4) 0.8356(4) 0.121 Uiso 0.70 calc PR 1
H24B H 0.4974(5) 0.3713(4) 0.8238(4) 0.121 Uiso 0.70 calc PR 1
H24C H 0.5642(5) 0.3738(4) 0.7884(4) 0.121 Uiso 0.70 calc PR 1
C25 C 0.4575(4) 0.2546(4) 0.8128(4) 0.067(2) Uani 0.70 d P 1
H25A H 0.4870(4) 0.2372(4) 0.8389(4) 0.101 Uiso 0.70 calc PR 1
H25B H 0.4354(4) 0.2212(4) 0.7941(4) 0.101 Uiso 0.70 calc PR 1
H25C H 0.4216(4) 0.2805(4) 0.8278(4) 0.101 Uiso 0.70 calc PR 1
C23' C 0.5062(21) 0.3564(22) 0.7445(17) 0.204(29) Uani 0.30 d P 2
H23D H 0.5126(21) 0.3464(22) 0.7093(17) 0.307 Uiso 0.30 calc PR 2
H23E H 0.5450(21) 0.3819(22) 0.7559(17) 0.307 Uiso 0.30 calc PR 2
H23F H 0.4624(21) 0.3788(22) 0.7488(17) 0.307 Uiso 0.30 calc PR 2
C24' C 0.4948(20) 0.3049(20) 0.8266(9) 0.173(20) Uani 0.30 d P 2
H24D H 0.4541(20) 0.3312(20) 0.8318(9) 0.260 Uiso 0.30 calc PR 2
H24E H 0.5363(20) 0.3252(20) 0.8400(9) 0.260 Uiso 0.30 calc PR 2
H24F H 0.4878(20) 0.2656(20) 0.8437(9) 0.260 Uiso 0.30 calc PR 2
C25' C 0.4347(15) 0.2687(19) 0.7508(19) 0.205(26) Uani 0.30 d P 2
H25D H 0.4431(15) 0.2621(19) 0.7153(19) 0.308 Uiso 0.30 calc PR 2
H25E H 0.3969(15) 0.2984(19) 0.7551(19) 0.308 Uiso 0.30 calc PR 2
H25F H 0.4217(15) 0.2297(19) 0.7665(19) 0.308 Uiso 0.30 calc PR 2
C26 C 0.7196(2) 0.1526(2) 0.7662(2) 0.0522(11) Uani 1 d . .
C27 C 0.7633(7) 0.1378(6) 0.7222(5) 0.077(4) Uani 0.60 d P 1
H27A H 0.8020(7) 0.1115(6) 0.7325(5) 0.116 Uiso 0.60 calc PR 1
H27B H 0.7815(7) 0.1758(6) 0.7078(5) 0.116 Uiso 0.60 calc PR 1
H27C H 0.7350(7) 0.1163(6) 0.6974(5) 0.116 Uiso 0.60 calc PR 1
C28 C 0.7673(5) 0.1888(5) 0.8063(4) 0.074(3) Uani 0.60 d P 1
H28A H 0.7392(5) 0.1990(5) 0.8356(4) 0.111 Uiso 0.60 calc PR 1
H28B H 0.7852(5) 0.2267(5) 0.7913(4) 0.111 Uiso 0.60 calc PR 1
H28C H 0.8064(5) 0.1626(5) 0.8163(4) 0.111 Uiso 0.60 calc PR 1
C29 C 0.6935(6) 0.0935(5) 0.7912(5) 0.101(4) Uani 0.60 d P 1
H29A H 0.6648(6) 0.1041(5) 0.8200(5) 0.151 Uiso 0.60 calc PR 1
H29B H 0.7334(6) 0.0689(5) 0.8020(5) 0.151 Uiso 0.60 calc PR 1
H29C H 0.6657(6) 0.0699(5) 0.7674(5) 0.151 Uiso 0.60 calc PR 1
C27' C 0.7837(10) 0.1736(13) 0.7367(10) 0.129(13) Uani 0.40 d P 2
H27D H 0.7716(10) 0.1773(13) 0.7014(10) 0.193 Uiso 0.40 calc PR 2
H27E H 0.8211(10) 0.1435(13) 0.7406(10) 0.193 Uiso 0.40 calc PR 2
H27F H 0.7994(10) 0.2136(13) 0.7492(10) 0.193 Uiso 0.40 calc PR 2
C28' C 0.7308(10) 0.1453(10) 0.8192(6) 0.103(6) Uani 0.40 d P 2
H28D H 0.7712(10) 0.1186(10) 0.8247(6) 0.154 Uiso 0.40 calc PR 2
H28E H 0.6895(10) 0.1267(10) 0.8343(6) 0.154 Uiso 0.40 calc PR 2
H28F H 0.7394(10) 0.1855(10) 0.8343(6) 0.154 Uiso 0.40 calc PR 2
C29' C 0.7035(11) 0.0868(8) 0.7438(9) 0.118(8) Uani 0.40 d P 2
H29D H 0.6956(11) 0.0904(8) 0.7079(9) 0.177 Uiso 0.40 calc PR 2
H29E H 0.6618(11) 0.0700(8) 0.7597(9) 0.177 Uiso 0.40 calc PR 2
H29F H 0.7430(11) 0.0595(8) 0.7499(9) 0.177 Uiso 0.40 calc PR 2
C30 C 0.5081(2) 0.1276(2) 0.53947(14) 0.0363(9) Uani 1 d . .
C31 C 0.4726(2) 0.0841(2) 0.5685(2) 0.0426(10) Uani 1 d . .
H31A H 0.4412(2) 0.0535(2) 0.5569(2) 0.051 Uiso 1 calc R .
C32 C 0.4928(2) 0.0949(2) 0.61815(14) 0.0362(9) Uani 1 d . .
C33 C 0.5075(2) 0.1377(2) 0.4834(2) 0.0480(11) Uani 1 d . .
C34 C 0.5814(3) 0.1227(3) 0.4634(2) 0.078(2) Uani 1 d . .
H34A H 0.5824(3) 0.1288(3) 0.4273(2) 0.117 Uiso 1 calc R .
H34B H 0.5929(3) 0.0799(3) 0.4712(2) 0.117 Uiso 1 calc R .
H34C H 0.6154(3) 0.1500(3) 0.4792(2) 0.117 Uiso 1 calc R .
C35 C 0.4552(3) 0.0939(3) 0.4576(2) 0.078(2) Uani 1 d . .
H35A H 0.4558(3) 0.1013(3) 0.4216(2) 0.117 Uiso 1 calc R .
H35B H 0.4083(3) 0.1015(3) 0.4705(2) 0.117 Uiso 1 calc R .
H35C H 0.4684(3) 0.0512(3) 0.4643(2) 0.117 Uiso 1 calc R .
C36 C 0.4868(4) 0.2043(3) 0.4716(2) 0.086(2) Uani 1 d . .
H36A H 0.4865(4) 0.2103(3) 0.4355(2) 0.128 Uiso 1 calc R .
H36B H 0.5204(4) 0.2324(3) 0.4868(2) 0.128 Uiso 1 calc R .
H36C H 0.4403(4) 0.2125(3) 0.4850(2) 0.128 Uiso 1 calc R .
C37 C 0.4744(2) 0.0609(2) 0.6662(2) 0.0442(10) Uani 1 d . .
C38 C 0.4640(3) 0.1074(2) 0.7091(2) 0.070(2) Uani 1 d . .
H38A H 0.4523(3) 0.0853(2) 0.7397(2) 0.105 Uiso 1 calc R .
H38B H 0.4261(3) 0.1356(2) 0.7006(2) 0.105 Uiso 1 calc R .
H38C H 0.5070(3) 0.1308(2) 0.7141(2) 0.105 Uiso 1 calc R .
C39 C 0.5361(3) 0.0177(2) 0.6796(2) 0.0728(15) Uani 1 d . .
H39A H 0.5254(3) -0.0045(2) 0.7103(2) 0.109 Uiso 1 calc R .
H39B H 0.5784(3) 0.0422(2) 0.6844(2) 0.109 Uiso 1 calc R .
H39C H 0.5435(3) -0.0117(2) 0.6526(2) 0.109 Uiso 1 calc R .
C40 C 0.4077(3) 0.0223(3) 0.6588(2) 0.079(2) Uani 1 d . .
H40A H 0.3965(3) 0.0008(3) 0.6898(2) 0.119 Uiso 1 calc R .
H40B H 0.4152(3) -0.0077(3) 0.6322(2) 0.119 Uiso 1 calc R .
H40C H 0.3690(3) 0.0494(3) 0.6498(2) 0.119 Uiso 1 calc R .
C41 C 0.7182(2) 0.3695(2) 0.62620(14) 0.0361(9) Uani 1 d . .
C42 C 0.7410(2) 0.3842(2) 0.57764(15) 0.0406(10) Uani 1 d . .
H42A H 0.7741(2) 0.4146(2) 0.56859(15) 0.049 Uiso 1 calc R .
C43 C 0.7046(2) 0.3445(2) 0.54533(14) 0.0350(9) Uani 1 d . .
C44 C 0.7390(2) 0.3950(2) 0.6769(2) 0.0469(11) Uani 1 d . .
C45 C 0.6804(3) 0.4349(4) 0.6974(2) 0.117(3) Uani 1 d . .
H45A H 0.6939(3) 0.4511(4) 0.7300(2) 0.176 Uiso 1 calc R .
H45B H 0.6381(3) 0.4102(4) 0.7009(2) 0.176 Uiso 1 calc R .
H45C H 0.6715(3) 0.4691(4) 0.6746(2) 0.176 Uiso 1 calc R .
C46 C 0.7538(4) 0.3415(3) 0.7128(2) 0.099(2) Uani 1 d . .
H46A H 0.7671(4) 0.3578(3) 0.7454(2) 0.149 Uiso 1 calc R .
H46B H 0.7917(4) 0.3163(3) 0.6996(2) 0.149 Uiso 1 calc R .
H46C H 0.7119(4) 0.3162(3) 0.7163(2) 0.149 Uiso 1 calc R .
C47 C 0.8066(3) 0.4325(3) 0.6729(2) 0.095(2) Uani 1 d . .
H47A H 0.8192(3) 0.4484(3) 0.7057(2) 0.142 Uiso 1 calc R .
H47B H 0.7995(3) 0.4668(3) 0.6498(2) 0.142 Uiso 1 calc R .
H47C H 0.8440(3) 0.4061(3) 0.6605(2) 0.142 Uiso 1 calc R .
C48 C 0.7083(2) 0.3391(2) 0.4888(2) 0.0454(10) Uani 1 d . .
C49 C 0.7270(6) 0.2752(3) 0.4748(2) 0.178(5) Uani 1 d . .
H49A H 0.7722(6) 0.2647(3) 0.4893(2) 0.267 Uiso 1 calc R .
H49B H 0.7296(6) 0.2720(3) 0.4385(2) 0.267 Uiso 1 calc R .
H49C H 0.6914(6) 0.2469(3) 0.4873(2) 0.267 Uiso 1 calc R .
C50 C 0.6392(3) 0.3551(5) 0.4666(2) 0.145(4) Uani 1 d . .
H50A H 0.6268(3) 0.3973(5) 0.4758(2) 0.218 Uiso 1 calc R .
H50B H 0.6037(3) 0.3268(5) 0.4792(2) 0.218 Uiso 1 calc R .
H50C H 0.6419(3) 0.3518(5) 0.4303(2) 0.218 Uiso 1 calc R .
C51 C 0.7633(4) 0.3817(5) 0.4677(2) 0.176(5) Uani 1 d . .
H51A H 0.7522(4) 0.4242(5) 0.4766(2) 0.264 Uiso 1 calc R .
H51B H 0.7645(4) 0.3777(5) 0.4314(2) 0.264 Uiso 1 calc R .
H51C H 0.8089(4) 0.3708(5) 0.4814(2) 0.264 Uiso 1 calc R .

loop_
_atom_type_symbol
_atom_type_description
_atom_type_scat_dispersion_real
_atom_type_scat_dispersion_imag
_atom_type_scat_source
C C 0.0033 0.0016 'International Tables Vol C Tables 4.2.6.8 and 6.1.1.4'
H H 0.0000 0.0000 'International Tables Vol C Tables 4.2.6.8 and 6.1.1.4'
N N 0.0061 0.0033 'International Tables Vol C Tables 4.2.6.8 and 6.1.1.4'
Er Er -0.2586 4.9576 'International Tables Vol C Tables 4.2.6.8 and 6.1.1.4'

loop_
_geom_angle_atom_site_label_1
_geom_angle_atom_site_label_2
_geom_angle_atom_site_label_3
_geom_angle
_geom_angle_site_symmetry_1
_geom_angle_site_symmetry_3
_geom_angle_publ_flag
N8 Er N5 174.85(10) . . ?
N8 Er N3 93.97(10) . . ?
N5 Er N3 91.18(11) . . ?
N8 Er N4 91.11(11) . . ?
N5 Er N4 93.23(11) . . ?
N3 Er N4 34.79(11) . . ?
N8 Er N6 140.34(10) . . ?
N5 Er N6 34.64(10) . . ?
N3 Er N6 124.28(11) . . ?
N4 Er N6 125.71(11) . . ?
N8 Er N7 34.45(10) . . ?
N5 Er N7 140.65(10) . . ?
N3 Er N7 125.64(11) . . ?
N4 Er N7 124.49(11) . . ?
N6 Er N7 106.05(10) . . ?
N8 Er N2 88.46(11) . . ?
N5 Er N2 89.07(11) . . ?
N3 Er N2 120.84(11) . . ?
N4 Er N2 86.14(11) . . ?
N6 Er N2 80.84(11) . . ?
N7 Er N2 83.37(10) . . ?
N8 Er N1 89.16(11) . . ?
N5 Er N1 91.01(11) . . ?
N3 Er N1 85.97(11) . . ?
N4 Er N1 120.62(11) . . ?
N6 Er N1 84.07(10) . . ?
N7 Er N1 79.65(10) . . ?
N2 Er N1 153.18(11) . . ?
C5 N1 C1 116.5(4) . . ?
C5 N1 Er 123.3(3) . . ?
C1 N1 Er 119.7(3) . . ?
C10 N2 C14 115.1(4) . . ?
C10 N2 Er 121.2(3) . . ?
C14 N2 Er 122.5(3) . . ?
C21 N3 N4 108.1(3) . . ?
C21 N3 Er 179.0(3) . . ?
N4 N3 Er 72.8(2) . . ?
C19 N4 N3 108.0(3) . . ?
C19 N4 Er 179.5(3) . . ?
N3 N4 Er 72.4(2) . . ?
C32 N5 N6 108.2(3) . . ?
C32 N5 Er 172.1(3) . . ?
N6 N5 Er 74.4(2) . . ?
C30 N6 N5 108.0(3) . . ?
C30 N6 Er 172.9(3) . . ?
N5 N6 Er 71.0(2) . . ?
C43 N7 N8 108.1(3) . . ?
C43 N7 Er 167.9(3) . . ?
N8 N7 Er 69.7(2) . . ?
C41 N8 N7 107.9(3) . . ?
C41 N8 Er 168.1(3) . . ?
N7 N8 Er 75.9(2) . . ?
N1 C1 C2 123.4(4) . . ?
C1 C2 C3 120.9(4) . . ?
C4 C3 C2 115.3(4) . . ?
C4 C3 C6 123.9(4) . . ?
C2 C3 C6 120.8(4) . . ?
C3 C4 C5 120.9(4) . . ?
N1 C5 C4 122.9(4) . . ?
C3 C6 C9 108.5(4) . . ?
C3 C6 C7 108.8(4) . . ?
C9 C6 C7 110.4(5) . . ?
C3 C6 C8 112.3(4) . . ?
C9 C6 C8 107.9(4) . . ?
C7 C6 C8 108.9(5) . . ?
N2 C10 C11 124.7(4) . . ?
C12 C11 C10 119.9(5) . . ?
C11 C12 C13 116.0(4) . . ?
C11 C12 C15 122.4(5) . . ?
C13 C12 C15 121.5(4) . . ?
C14 C13 C12 120.1(4) . . ?
N2 C14 C13 124.1(4) . . ?
C16 C15 C12 111.6(5) . . ?
C16 C15 C18 109.2(7) . . ?
C12 C15 C18 111.4(4) . . ?
C16 C15 C17 112.9(7) . . ?
C12 C15 C17 108.1(4) . . ?
C18 C15 C17 103.3(5) . . ?
N4 C19 C20 109.9(4) . . ?
N4 C19 C22 123.6(4) . . ?
C20 C19 C22 126.5(4) . . ?
C19 C20 C21 105.7(4) . . ?
N3 C21 C20 108.3(4) . . ?
N3 C21 C26 123.4(4) . . ?
C20 C21 C26 128.2(4) . . ?
C24' C22 C19 119.9(11) . . ?
C23 C22 C19 114.7(6) . . ?
C23 C22 C24 109.1(9) . . ?
C19 C22 C24 107.6(5) . . ?
C23 C22 C25 111.2(8) . . ?
C19 C22 C25 108.1(5) . . ?
C24 C22 C25 105.6(5) . . ?
C24' C22 C25' 111.9(24) . . ?
C19 C22 C25' 107.1(9) . . ?
C24' C22 C23' 113.0(24) . . ?
C19 C22 C23' 106.6(10) . . ?
C25' C22 C23' 95.4(22) . . ?
C28' C26 C21 113.0(7) . . ?
C27 C26 C21 113.6(6) . . ?
C27 C26 C29 110.5(8) . . ?
C21 C26 C29 108.9(6) . . ?
C28' C26 C27' 114.9(13) . . ?
C21 C26 C27' 110.2(9) . . ?
C28' C26 C29' 107.6(12) . . ?
C21 C26 C29' 106.9(6) . . ?
C27' C26 C29' 103.3(14) . . ?
C27 C26 C28 108.4(7) . . ?
C21 C26 C28 107.6(5) . . ?
C29 C26 C28 107.5(7) . . ?
N6 C30 C31 109.1(3) . . ?
N6 C30 C33 120.9(4) . . ?
C31 C30 C33 130.0(4) . . ?
C30 C31 C32 106.2(3) . . ?
N5 C32 C31 108.5(3) . . ?
N5 C32 C37 120.5(3) . . ?
C31 C32 C37 131.0(4) . . ?
C30 C33 C36 110.0(4) . . ?
C30 C33 C35 111.1(4) . . ?
C36 C33 C35 108.7(4) . . ?
C30 C33 C34 107.7(4) . . ?
C36 C33 C34 111.3(5) . . ?
C35 C33 C34 108.0(4) . . ?
C32 C37 C38 110.0(3) . . ?
C32 C37 C40 110.2(4) . . ?
C38 C37 C40 110.1(4) . . ?
C32 C37 C39 108.2(3) . . ?
C38 C37 C39 108.8(4) . . ?
C40 C37 C39 109.5(4) . . ?
N8 C41 C42 108.8(3) . . ?
N8 C41 C44 119.7(3) . . ?
C42 C41 C44 131.5(4) . . ?
C43 C42 C41 106.0(3) . . ?
N7 C43 C42 109.2(3) . . ?
N7 C43 C48 121.2(3) . . ?
C42 C43 C48 129.6(4) . . ?
C41 C44 C45 109.7(4) . . ?
C41 C44 C47 110.5(4) . . ?
C45 C44 C47 110.2(5) . . ?
C41 C44 C46 109.5(4) . . ?
C45 C44 C46 109.9(5) . . ?
C47 C44 C46 106.9(4) . . ?
C49 C48 C50 109.3(6) . . ?
C49 C48 C51 108.0(6) . . ?
C50 C48 C51 109.0(6) . . ?
C49 C48 C43 109.7(4) . . ?
C50 C48 C43 109.8(4) . . ?
C51 C48 C43 111.0(4) . . ?

loop_
_geom_bond_atom_site_label_1
_geom_bond_atom_site_label_2
_geom_bond_distance
_geom_bond_site_symmetry_2
_geom_bond_publ_flag
Er N8 2.319(3) . ?
Er N5 2.321(3) . ?
Er N3 2.324(3) . ?
Er N4 2.330(3) . ?
Er N6 2.364(3) . ?
Er N7 2.399(3) . ?
Er N2 2.482(3) . ?
Er N1 2.490(3) . ?
N1 C5 1.338(5) . ?
N1 C1 1.342(5) . ?
N2 C10 1.335(5) . ?
N2 C14 1.334(5) . ?
N3 C21 1.356(5) . ?
N3 N4 1.391(4) . ?
N4 C19 1.341(5) . ?
N5 C32 1.347(5) . ?
N5 N6 1.395(4) . ?
N6 C30 1.339(5) . ?
N7 C43 1.347(5) . ?
N7 N8 1.399(4) . ?
N8 C41 1.356(5) . ?
C1 C2 1.376(6) . ?
C2 C3 1.395(6) . ?
C3 C4 1.384(6) . ?
C3 C6 1.528(6) . ?
C4 C5 1.393(5) . ?
C6 C9 1.532(7) . ?
C6 C7 1.529(7) . ?
C6 C8 1.529(7) . ?
C10 C11 1.388(6) . ?
C11 C12 1.370(6) . ?
C12 C13 1.396(6) . ?
C12 C15 1.528(6) . ?
C13 C14 1.383(6) . ?
C15 C16 1.455(9) . ?
C15 C18 1.534(8) . ?
C15 C17 1.539(8) . ?
C19 C20 1.385(6) . ?
C19 C22 1.509(6) . ?
C20 C21 1.410(6) . ?
C21 C26 1.502(6) . ?
C22 C24' 1.37(2) . ?
C22 C23 1.456(12) . ?
C22 C24 1.551(10) . ?
C22 C25 1.569(9) . ?
C22 C25' 1.58(3) . ?
C22 C23' 1.58(4) . ?
C26 C28' 1.44(2) . ?
C26 C27 1.469(14) . ?
C26 C29 1.521(10) . ?
C26 C27' 1.52(2) . ?
C26 C29' 1.57(2) . ?
C26 C28 1.603(10) . ?
C30 C31 1.391(6) . ?
C30 C33 1.508(6) . ?
C31 C32 1.397(5) . ?
C32 C37 1.515(5) . ?
C33 C36 1.521(7) . ?
C33 C35 1.533(6) . ?
C33 C34 1.538(6) . ?
C37 C38 1.532(6) . ?
C37 C40 1.531(6) . ?
C37 C39 1.539(6) . ?
C41 C42 1.400(5) . ?
C41 C44 1.509(5) . ?
C42 C43 1.397(5) . ?
C43 C48 1.510(5) . ?
C44 C45 1.511(7) . ?
C44 C47 1.523(6) . ?
C44 C46 1.524(7) . ?
C48 C49 1.470(8) . ?
C48 C50 1.481(7) . ?
C48 C51 1.503(7) . ?
